data_2223673
loop_
_publ_author_name
'Mookiah, P.'
'Rajesh, K.'
'Narasimhamurthy, T.'
'Vijayakumar, V.'
'Srinivasan, N.'

_publ_section_title
;Ethyl
 4-(3-hydroxyphenyl)-2,7,7-trimethyl-5-oxo-1,4,5,6,7,8-hexahydroquinoline-3-carboxylate
;
_journal_coeditor_code CI2916
_journal_issue 11
_journal_name_full 'Acta Crystallographica Section E'
_journal_page_first o2664
_journal_paper_doi 10.1107/S1600536809039877
_journal_volume 65
_journal_year 2009
_chemical_formula_iupac 'C21 H25 N O4'
_chemical_formula_moiety 'C21 H25 N O4'
_chemical_formula_sum 'C21 H25 N O4'
_chemical_formula_weight 355.42
_chemical_name_systematic
;Ethyl
 4-(3-hydroxyphenyl)-2,7,7-trimethyl-5-oxo-1,4,5,6,7,8-hexahydroquinoline-
3-carboxylate
;
_space_group_IT_number 14
_symmetry_cell_setting monoclinic
_symmetry_space_group_name_Hall '-P 2yn'
_symmetry_space_group_name_H-M 'P 1 21/n 1'
_atom_sites_solution_hydrogens geom
_atom_sites_solution_primary direct
_atom_sites_solution_secondary difmap
_audit_creation_method SHELXL-97
_cell_angle_alpha 90.00
_cell_angle_beta 100.682(2)
_cell_angle_gamma 90.00
_cell_formula_units_Z 4
_cell_length_a 10.8721(4)
_cell_length_b 16.1255(7)
_cell_length_c 11.0856(4)
_cell_measurement_reflns_used 5123
_cell_measurement_temperature 296(2)
_cell_measurement_theta_max 30.0
_cell_measurement_theta_min 2.0
_cell_volume 1909.83(13)
_computing_cell_refinement 'SAINT-Plus (Bruker, 2004)'
_computing_data_collection 'APEX2 (Bruker, 2004)'
_computing_data_reduction 'SAINT-Plus (Bruker, 2004)'
_computing_molecular_graphics 'PLATON (Spek, 2009)'
_computing_publication_material 'SHELXL97 (Sheldrick, 2008)'
_computing_structure_refinement 'SHELXL97 (Sheldrick, 2008)'
_computing_structure_solution 'SHELXS97 (Sheldrick, 2008)'
_diffrn_ambient_temperature 296(2)
_diffrn_measured_fraction_theta_full 0.997
_diffrn_measured_fraction_theta_max 0.997
_diffrn_measurement_device_type 'Bruker Kappa APEXII area-detector'
_diffrn_measurement_method '\w and \f'
_diffrn_radiation_monochromator graphite
_diffrn_radiation_source 'fine-focus sealed tube'
_diffrn_radiation_type MoK\a
_diffrn_radiation_wavelength 0.71073
_diffrn_reflns_av_R_equivalents 0.0409
_diffrn_reflns_av_sigmaI/netI 0.0325
_diffrn_reflns_limit_h_max 12
_diffrn_reflns_limit_h_min -12
_diffrn_reflns_limit_k_max 17
_diffrn_reflns_limit_k_min -18
_diffrn_reflns_limit_l_max 12
_diffrn_reflns_limit_l_min -11
_diffrn_reflns_number 14667
_diffrn_reflns_theta_full 24.48
_diffrn_reflns_theta_max 24.48
_diffrn_reflns_theta_min 2.26
_diffrn_standards_number 0
_exptl_absorpt_coefficient_mu 0.085
_exptl_absorpt_correction_T_max 0.95
_exptl_absorpt_correction_T_min 0.93
_exptl_absorpt_correction_type multi-scan
_exptl_absorpt_process_details '(SADABS; Sheldrick, 2004)'
_exptl_crystal_colour yellow
_exptl_crystal_density_diffrn 1.236
_exptl_crystal_density_method 'not measured'
_exptl_crystal_description Prism
_exptl_crystal_F_000 760
_exptl_crystal_size_max 0.26
_exptl_crystal_size_mid 0.15
_exptl_crystal_size_min 0.12
_refine_diff_density_max 0.146
_refine_diff_density_min -0.154
_refine_ls_extinction_method none
_refine_ls_goodness_of_fit_ref 1.024
_refine_ls_hydrogen_treatment constr
_refine_ls_matrix_type full
_refine_ls_number_parameters 236
_refine_ls_number_reflns 3163
_refine_ls_number_restraints 0
_refine_ls_restrained_S_all 1.024
_refine_ls_R_factor_all 0.0706
_refine_ls_R_factor_gt 0.0403
_refine_ls_shift/su_max 0.001
_refine_ls_shift/su_mean 0.000
_refine_ls_structure_factor_coef Fsqd
_refine_ls_weighting_details 'calc w=1/[\s^2^(Fo^2^)+(0.048P)^2^+0.4479P] where P=(Fo^2^+2Fc^2^)/3'
_refine_ls_weighting_scheme calc
_refine_ls_wR_factor_gt 0.0972
_refine_ls_wR_factor_ref 0.1149
_reflns_number_gt 2137
_reflns_number_total 3163
_reflns_threshold_expression I>2\s(I)
_cod_data_source_file ci2916.cif
_cod_data_source_block I
_cod_depositor_comments
;
The following automatic conversions were performed:
'_symmetry_cell_setting' value 'Monoclinic' changed to 'monoclinic'
according to '/home/saulius/struct/CIF-dictionaries/cif_core.dic'
dictionary named 'cif_core.dic' version 2.4.1 from 2010-06-29.

Automatic conversion script
Id: cif_fix_enum 1527 2010-12-29 10:47:43Z saulius 

The following automatic conversions were performed:

'_symmetry_cell_setting' value 'Monoclinic' changed to 'monoclinic'
according to /home/saulius/struct/CIF-dictionaries/cif_core.dic
dictionary named 'cif_core.dic' version 2.4.1 from 2010-06-29.

Automatic conversion script
Id: cif_fix_values 1715 2011-07-08 13:25:40Z adriana 
;
_cod_original_sg_symbol_H-M 'P 21/n'
_cod_database_code 2223673
_cod_database_fobs_code 2223673

loop_
_symmetry_equiv_pos_as_xyz
'x, y, z'
'-x+1/2, y+1/2, -z+1/2'
'-x, -y, -z'
'x-1/2, -y-1/2, z-1/2'

loop_
_atom_site_type_symbol
_atom_site_label
_atom_site_fract_x
_atom_site_fract_y
_atom_site_fract_z
_atom_site_U_iso_or_equiv
_atom_site_adp_type
_atom_site_calc_flag
_atom_site_refinement_flags
_atom_site_occupancy
_atom_site_disorder_assembly
_atom_site_disorder_group
O O9A 1.01275(14) 0.04777(9) 0.71484(12) 0.0559(4) Uani d . 1 . .
O O6A 1.21908(13) 0.29658(10) 0.59297(11) 0.0577(4) Uani d . 1 . .
O O9B 0.84079(15) -0.01070(9) 0.60571(13) 0.0618(4) Uani d . 1 . .
O O8C 0.72595(19) 0.37790(12) 0.71929(17) 0.0969(7) Uani d . 1 . .
H H8C 0.7098 0.4009 0.7804 0.145 Uiso calc R 1 . .
N N1 0.85621(15) 0.18610(10) 0.34959(13) 0.0444(4) Uani d . 1 . .
H H1 0.7990 0.1933 0.2857 0.053 Uiso calc R 1 . .
C C7 1.03735(16) 0.23880(11) 0.47694(14) 0.0346(4) Uani d . 1 . .
C C2 0.95697(17) 0.23874(11) 0.36798(15) 0.0365(4) Uani d . 1 . .
C C8 1.01637(17) 0.18488(12) 0.58296(15) 0.0376(5) Uani d . 1 . .
H H8 1.0962 0.1583 0.6176 0.045 Uiso calc R 1 . .
C C9 0.92188(17) 0.11633(11) 0.53752(15) 0.0368(4) Uani d . 1 . .
C C6 1.14473(17) 0.29327(12) 0.49410(15) 0.0394(5) Uani d . 1 . .
C C10 0.84203(17) 0.12208(12) 0.42851(15) 0.0384(5) Uani d . 1 . .
C C9A 0.91749(19) 0.04511(13) 0.61867(17) 0.0433(5) Uani d . 1 . .
C C4 1.04698(18) 0.37054(12) 0.29899(16) 0.0435(5) Uani d . 1 . .
C C8B 0.8704(2) 0.28573(13) 0.65967(17) 0.0509(6) Uani d . 1 . .
H H8B 0.8260 0.2893 0.5796 0.061 Uiso calc R 1 . .
C C3 0.97318(19) 0.29188(13) 0.26167(15) 0.0471(5) Uani d . 1 . .
H H3A 0.8913 0.3068 0.2159 0.057 Uiso calc R 1 . .
H H3B 1.0157 0.2600 0.2075 0.057 Uiso calc R 1 . .
C C5 1.16617(19) 0.34564(14) 0.38772(17) 0.0537(6) Uani d . 1 . .
H H5A 1.2199 0.3154 0.3424 0.064 Uiso calc R 1 . .
H H5B 1.2103 0.3956 0.4196 0.064 Uiso calc R 1 . .
C C8A 0.97467(19) 0.23549(12) 0.68484(15) 0.0421(5) Uani d . 1 . .
C C10A 0.7372(2) 0.06394(14) 0.37939(18) 0.0536(6) Uani d . 1 . .
H H10A 0.7707 0.0101 0.3675 0.080 Uiso calc R 1 . .
H H10B 0.6924 0.0845 0.3024 0.080 Uiso calc R 1 . .
H H10C 0.6813 0.0600 0.4368 0.080 Uiso calc R 1 . .
C C8F 1.0398(2) 0.23138(15) 0.80510(17) 0.0608(6) Uani d . 1 . .
H H8F 1.1111 0.1986 0.8241 0.073 Uiso calc R 1 . .
C C8C 0.8307(2) 0.33082(14) 0.7515(2) 0.0608(6) Uani d . 1 . .
C C9B 1.0157(2) -0.01484(16) 0.8081(2) 0.0682(7) Uani d . 1 . .
H H91B 1.0250 -0.0694 0.7740 0.082 Uiso calc R 1 . .
H H92B 0.9384 -0.0139 0.8400 0.082 Uiso calc R 1 . .
C C4A 1.0813(2) 0.41285(15) 0.18658(18) 0.0673(7) Uani d . 1 . .
H H41A 1.1279 0.4625 0.2115 0.101 Uiso calc R 1 . .
H H42A 1.0063 0.4268 0.1298 0.101 Uiso calc R 1 . .
H H43A 1.1313 0.3759 0.1477 0.101 Uiso calc R 1 . .
C C8E 0.9988(3) 0.27565(18) 0.8960(2) 0.0777(8) Uani d . 1 . .
H H8E 1.0422 0.2714 0.9763 0.093 Uiso calc R 1 . .
C C8D 0.8956(3) 0.32578(17) 0.8710(2) 0.0717(8) Uani d . 1 . .
H H8D 0.8697 0.3559 0.9333 0.086 Uiso calc R 1 . .
C C4B 0.9704(3) 0.43009(15) 0.3613(2) 0.0796(8) Uani d . 1 . .
H H41B 1.0181 0.4796 0.3844 0.119 Uiso calc R 1 . .
H H42B 0.9502 0.4043 0.4332 0.119 Uiso calc R 1 . .
H H43B 0.8947 0.4440 0.3056 0.119 Uiso calc R 1 . .
C C9C 1.1234(3) 0.0034(2) 0.9074(2) 0.0993(11) Uani d . 1 . .
H H91C 1.1276 -0.0374 0.9710 0.149 Uiso calc R 1 . .
H H92C 1.1130 0.0574 0.9407 0.149 Uiso calc R 1 . .
H H93C 1.1993 0.0022 0.8749 0.149 Uiso calc R 1 . .

loop_
_atom_site_aniso_label
_atom_site_aniso_U_11
_atom_site_aniso_U_22
_atom_site_aniso_U_33
_atom_site_aniso_U_12
_atom_site_aniso_U_13
_atom_site_aniso_U_23
O9A 0.0679(10) 0.0550(9) 0.0430(7) 0.0030(7) 0.0057(7) 0.0178(7)
O6A 0.0501(9) 0.0749(11) 0.0390(7) -0.0106(8) -0.0157(7) 0.0038(7)
O9B 0.0681(11) 0.0521(10) 0.0667(10) -0.0076(8) 0.0164(8) 0.0124(8)
O8C 0.1049(15) 0.1028(16) 0.0858(13) 0.0344(13) 0.0246(11) -0.0337(11)
N1 0.0460(10) 0.0493(10) 0.0313(8) -0.0099(8) -0.0099(7) 0.0028(8)
C7 0.0365(10) 0.0380(11) 0.0272(9) 0.0017(8) 0.0006(7) -0.0014(8)
C2 0.0402(11) 0.0380(11) 0.0286(9) -0.0024(9) -0.0005(8) -0.0028(8)
C8 0.0390(11) 0.0427(11) 0.0282(9) 0.0027(9) -0.0011(8) 0.0036(8)
C9 0.0438(11) 0.0356(11) 0.0325(9) 0.0021(9) 0.0107(8) -0.0012(8)
C6 0.0375(11) 0.0456(12) 0.0312(9) 0.0008(9) -0.0034(8) -0.0018(9)
C10 0.0438(11) 0.0374(11) 0.0338(9) -0.0024(9) 0.0068(8) -0.0046(9)
C9A 0.0479(12) 0.0432(12) 0.0418(11) 0.0067(10) 0.0160(10) 0.0002(9)
C4 0.0519(12) 0.0440(12) 0.0312(9) -0.0051(10) -0.0009(9) 0.0020(9)
C8B 0.0619(14) 0.0548(14) 0.0351(10) 0.0008(11) 0.0063(10) -0.0091(10)
C3 0.0542(13) 0.0540(13) 0.0282(9) -0.0119(10) -0.0052(9) 0.0032(9)
C5 0.0508(13) 0.0627(14) 0.0429(11) -0.0151(11) -0.0037(10) 0.0060(10)
C8A 0.0538(13) 0.0429(12) 0.0285(9) -0.0071(10) 0.0046(8) -0.0019(8)
C10A 0.0579(14) 0.0541(14) 0.0472(11) -0.0153(11) 0.0058(10) -0.0075(10)
C8F 0.0772(16) 0.0680(15) 0.0326(11) -0.0053(13) -0.0016(10) -0.0034(11)
C8C 0.0738(16) 0.0540(15) 0.0586(14) -0.0031(13) 0.0229(12) -0.0155(12)
C9B 0.0835(18) 0.0674(16) 0.0571(13) 0.0206(13) 0.0220(13) 0.0296(12)
C4A 0.0850(18) 0.0689(16) 0.0438(12) -0.0258(14) 0.0008(11) 0.0110(11)
C8E 0.109(2) 0.089(2) 0.0303(11) -0.0111(18) 0.0015(13) -0.0135(12)
C8D 0.101(2) 0.0724(18) 0.0468(13) -0.0194(16) 0.0261(14) -0.0260(13)
C4B 0.117(2) 0.0556(16) 0.0675(15) 0.0266(15) 0.0204(15) 0.0067(13)
C9C 0.0805(19) 0.148(3) 0.0679(16) 0.0255(19) 0.0092(15) 0.0560(19)

loop_
_atom_type_symbol
_atom_type_description
_atom_type_scat_dispersion_real
_atom_type_scat_dispersion_imag
_atom_type_scat_source
C C 0.0033 0.0016 'International Tables Vol C Tables 4.2.6.8 and 6.1.1.4'
H H 0.0000 0.0000 'International Tables Vol C Tables 4.2.6.8 and 6.1.1.4'
N N 0.0061 0.0033 'International Tables Vol C Tables 4.2.6.8 and 6.1.1.4'
O O 0.0106 0.0060 'International Tables Vol C Tables 4.2.6.8 and 6.1.1.4'

loop_
_geom_angle_atom_site_label_1
_geom_angle_atom_site_label_2
_geom_angle_atom_site_label_3
_geom_angle_site_symmetry_1
_geom_angle_site_symmetry_3
_geom_angle
_geom_angle_publ_flag
C9A O9A C9B . . 117.31(17) ?
C8C O8C H8C . . 109.5 ?
C2 N1 C10 . . 123.30(14) ?
C2 N1 H1 . . 118.4 ?
C10 N1 H1 . . 118.4 ?
C2 C7 C6 . . 119.35(16) ?
C2 C7 C8 . . 121.84(17) ?
C6 C7 C8 . . 118.79(14) ?
C7 C2 N1 . . 119.95(17) ?
C7 C2 C3 . . 123.56(17) ?
N1 C2 C3 . . 116.47(14) ?
C7 C8 C9 . . 110.38(14) ?
C7 C8 C8A . . 112.04(15) ?
C9 C8 C8A . . 110.86(15) ?
C7 C8 H8 . . 107.8 ?
C9 C8 H8 . . 107.8 ?
C8A C8 H8 . . 107.8 ?
C10 C9 C9A . . 120.87(17) ?
C10 C9 C8 . . 121.66(16) ?
C9A C9 C8 . . 117.43(15) ?
O6A C6 C7 . . 121.49(17) ?
O6A C6 C5 . . 120.01(17) ?
C7 C6 C5 . . 118.50(14) ?
C9 C10 N1 . . 119.23(16) ?
C9 C10 C10A . . 126.89(18) ?
N1 C10 C10A . . 113.86(15) ?
O9B C9A O9A . . 121.89(18) ?
O9B C9A C9 . . 127.35(18) ?
O9A C9A C9 . . 110.76(17) ?
C3 C4 C4B . . 110.26(19) ?
C3 C4 C4A . . 110.37(15) ?
C4B C4 C4A . . 109.04(18) ?
C3 C4 C5 . . 107.36(16) ?
C4B C4 C5 . . 110.14(17) ?
C4A C4 C5 . . 109.66(17) ?
C8A C8B C8C . . 121.09(19) ?
C8A C8B H8B . . 119.5 ?
C8C C8B H8B . . 119.5 ?
C2 C3 C4 . . 113.47(14) ?
C2 C3 H3A . . 108.9 ?
C4 C3 H3A . . 108.9 ?
C2 C3 H3B . . 108.9 ?
C4 C3 H3B . . 108.9 ?
H3A C3 H3B . . 107.7 ?
C6 C5 C4 . . 114.60(16) ?
C6 C5 H5A . . 108.6 ?
C4 C5 H5A . . 108.6 ?
C6 C5 H5B . . 108.6 ?
C4 C5 H5B . . 108.6 ?
H5A C5 H5B . . 107.6 ?
C8B C8A C8F . . 118.38(19) ?
C8B C8A C8 . . 120.62(15) ?
C8F C8A C8 . . 120.99(19) ?
C10 C10A H10A . . 109.5 ?
C10 C10A H10B . . 109.5 ?
H10A C10A H10B . . 109.5 ?
C10 C10A H10C . . 109.5 ?
H10A C10A H10C . . 109.5 ?
H10B C10A H10C . . 109.5 ?
C8E C8F C8A . . 120.1(2) ?
C8E C8F H8F . . 120.0 ?
C8A C8F H8F . . 120.0 ?
O8C C8C C8B . . 117.4(2) ?
O8C C8C C8D . . 122.5(2) ?
C8B C8C C8D . . 120.1(2) ?
O9A C9B C9C . . 107.7(2) ?
O9A C9B H91B . . 110.2 ?
C9C C9B H91B . . 110.2 ?
O9A C9B H92B . . 110.2 ?
C9C C9B H92B . . 110.2 ?
H91B C9B H92B . . 108.5 ?
C4 C4A H41A . . 109.5 ?
C4 C4A H42A . . 109.5 ?
H41A C4A H42A . . 109.5 ?
C4 C4A H43A . . 109.5 ?
H41A C4A H43A . . 109.5 ?
H42A C4A H43A . . 109.5 ?
C8D C8E C8F . . 121.6(2) ?
C8D C8E H8E . . 119.2 ?
C8F C8E H8E . . 119.2 ?
C8E C8D C8C . . 118.8(2) ?
C8E C8D H8D . . 120.6 ?
C8C C8D H8D . . 120.6 ?
C4 C4B H41B . . 109.5 ?
C4 C4B H42B . . 109.5 ?
H41B C4B H42B . . 109.5 ?
C4 C4B H43B . . 109.5 ?
H41B C4B H43B . . 109.5 ?
H42B C4B H43B . . 109.5 ?
C9B C9C H91C . . 109.5 ?
C9B C9C H92C . . 109.5 ?
H91C C9C H92C . . 109.5 ?
C9B C9C H93C . . 109.5 ?
H91C C9C H93C . . 109.5 ?
H92C C9C H93C . . 109.5 ?

loop_
_geom_bond_atom_site_label_1
_geom_bond_atom_site_label_2
_geom_bond_site_symmetry_2
_geom_bond_distance
_geom_bond_publ_flag
O9A C9A . 1.342(2) ?
O9A C9B . 1.442(2) ?
O6A C6 . 1.237(2) ?
O9B C9A . 1.217(2) ?
O8C C8C . 1.361(3) ?
O8C H8C . 0.82 ?
N1 C2 . 1.371(2) ?
N1 C10 . 1.380(2) ?
N1 H1 . 0.86 ?
C7 C2 . 1.353(2) ?
C7 C6 . 1.445(3) ?
C7 C8 . 1.513(2) ?
C2 C3 . 1.494(3) ?
C8 C9 . 1.529(3) ?
C8 C8A . 1.529(3) ?
C8 H8 . 0.98 ?
C9 C10 . 1.354(2) ?
C9 C9A . 1.465(3) ?
C6 C5 . 1.503(3) ?
C10 C10A . 1.498(3) ?
C4 C3 . 1.517(3) ?
C4 C4B . 1.518(3) ?
C4 C4A . 1.526(3) ?
C4 C5 . 1.528(3) ?
C8B C8A . 1.379(3) ?
C8B C8C . 1.383(3) ?
C8B H8B . 0.93 ?
C3 H3A . 0.97 ?
C3 H3B . 0.97 ?
C5 H5A . 0.97 ?
C5 H5B . 0.97 ?
C8A C8F . 1.390(3) ?
C10A H10A . 0.96 ?
C10A H10B . 0.96 ?
C10A H10C . 0.96 ?
C8F C8E . 1.374(3) ?
C8F H8F . 0.93 ?
C8C C8D . 1.383(3) ?
C9B C9C . 1.480(3) ?
C9B H91B . 0.97 ?
C9B H92B . 0.97 ?
C4A H41A . 0.96 ?
C4A H42A . 0.96 ?
C4A H43A . 0.96 ?
C8E C8D . 1.369(4) ?
C8E H8E . 0.93 ?
C8D H8D . 0.93 ?
C4B H41B . 0.96 ?
C4B H42B . 0.96 ?
C4B H43B . 0.96 ?
C9C H91C . 0.96 ?
C9C H92C . 0.96 ?
C9C H93C . 0.96 ?

loop_
_geom_hbond_atom_site_label_D
_geom_hbond_atom_site_label_H
_geom_hbond_atom_site_label_A
_geom_hbond_site_symmetry_A
_geom_hbond_distance_DH
_geom_hbond_distance_HA
_geom_hbond_distance_DA
_geom_hbond_angle_DHA
O8C H8C O9B 2_656 0.82 2.05 2.835(2) 162
N1 H1 O6A 4_565 0.86 2.16 2.970(2) 157

loop_
_geom_torsion_atom_site_label_1
_geom_torsion_atom_site_label_2
_geom_torsion_atom_site_label_3
_geom_torsion_atom_site_label_4
_geom_torsion_site_symmetry_1
_geom_torsion_site_symmetry_2
_geom_torsion_site_symmetry_3
_geom_torsion_site_symmetry_4
_geom_torsion
_geom_torsion_publ_flag
C6 C7 C2 N1 . . . . 178.61(17) ?
C8 C7 C2 N1 . . . . -3.0(3) ?
C6 C7 C2 C3 . . . . 0.7(3) ?
C8 C7 C2 C3 . . . . 179.07(17) ?
C10 N1 C2 C7 . . . . -11.5(3) ?
C10 N1 C2 C3 . . . . 166.61(17) ?
C2 C7 C8 C9 . . . . 17.0(2) ?
C6 C7 C8 C9 . . . . -164.56(16) ?
C2 C7 C8 C8A . . . . -107.0(2) ?
C6 C7 C8 C8A . . . . 71.4(2) ?
C7 C8 C9 C10 . . . . -19.7(2) ?
C8A C8 C9 C10 . . . . 105.08(19) ?
C7 C8 C9 C9A . . . . 162.58(16) ?
C8A C8 C9 C9A . . . . -72.7(2) ?
C2 C7 C6 O6A . . . . 178.46(18) ?
C8 C7 C6 O6A . . . . 0.0(3) ?
C2 C7 C6 C5 . . . . -2.5(3) ?
C8 C7 C6 C5 . . . . 179.01(17) ?
C9A C9 C10 N1 . . . . -174.18(17) ?
C8 C9 C10 N1 . . . . 8.1(3) ?
C9A C9 C10 C10A . . . . 4.3(3) ?
C8 C9 C10 C10A . . . . -173.38(18) ?
C2 N1 C10 C9 . . . . 8.7(3) ?
C2 N1 C10 C10A . . . . -169.93(18) ?
C9B O9A C9A O9B . . . . -4.7(3) ?
C9B O9A C9A C9 . . . . 175.31(17) ?
C10 C9 C9A O9B . . . . -6.5(3) ?
C8 C9 C9A O9B . . . . 171.30(19) ?
C10 C9 C9A O9A . . . . 173.47(17) ?
C8 C9 C9A O9A . . . . -8.8(2) ?
C7 C2 C3 C4 . . . . -26.3(3) ?
N1 C2 C3 C4 . . . . 155.73(17) ?
C4B C4 C3 C2 . . . . -70.4(2) ?
C4A C4 C3 C2 . . . . 169.08(18) ?
C5 C4 C3 C2 . . . . 49.6(2) ?
O6A C6 C5 C4 . . . . -150.90(19) ?
C7 C6 C5 C4 . . . . 30.1(3) ?
C3 C4 C5 C6 . . . . -52.3(2) ?
C4B C4 C5 C6 . . . . 67.8(2) ?
C4A C4 C5 C6 . . . . -172.20(18) ?
C8C C8B C8A C8F . . . . -0.2(3) ?
C8C C8B C8A C8 . . . . 179.03(19) ?
C7 C8 C8A C8B . . . . 55.7(2) ?
C9 C8 C8A C8B . . . . -68.1(2) ?
C7 C8 C8A C8F . . . . -125.0(2) ?
C9 C8 C8A C8F . . . . 111.2(2) ?
C8B C8A C8F C8E . . . . 1.0(3) ?
C8 C8A C8F C8E . . . . -178.3(2) ?
C8A C8B C8C O8C . . . . -179.0(2) ?
C8A C8B C8C C8D . . . . -0.2(4) ?
C9A O9A C9B C9C . . . . -176.61(19) ?
C8A C8F C8E C8D . . . . -1.3(4) ?
C8F C8E C8D C8C . . . . 0.8(4) ?
O8C C8C C8D C8E . . . . 178.7(2) ?
C8B C8C C8D C8E . . . . 0.0(4) ?

loop_
_cod_related_entry_id
_cod_related_entry_database
_cod_related_entry_code
1 ChemSpider 2108792
